data_7119968
loop_
_publ_author_name
'Kehr, Gerald'
'Wang, Long'
'Daniliuc, Constantin Gabriel'
'Erker, Gerhard'
'Zhang, Senwang'
'Hasegawa, Yasuharu'

_publ_section_title
;
 Cooperative Carbon Monoxide to Formyl Reduction at a Trifunctional PBB
 Frustrated Lewis Pair
;
_journal_name_full 'Chem. Commun.'
_journal_paper_doi 10.1039/C7CC02214J
_journal_year 2017
_chemical_formula_sum 'C42 H40 B2 Cl2 F15 O P'
_chemical_formula_weight 969.23
_space_group_crystal_system triclinic
_space_group_IT_number 2
_space_group_name_Hall '-P 1'
_space_group_name_H-M_alt 'P -1'
_symmetry_space_group_name_Hall '-P 1'
_symmetry_space_group_name_H-M 'P -1'
_atom_sites_solution_hydrogens geom
_audit_update_record
;
2017-03-14 deposited with the CCDC.
2017-04-12 downloaded from the CCDC.
;
_cell_angle_alpha 63.327(2)
_cell_angle_beta 69.289(2)
_cell_angle_gamma 69.458(2)
_cell_formula_units_Z 2
_cell_length_a 11.2486(7)
_cell_length_b 14.9232(9)
_cell_length_c 15.8287(8)
_cell_measurement_reflns_used 5369
_cell_measurement_temperature 101.(2)
_cell_measurement_theta_max 25.7138
_cell_measurement_theta_min 2.7479
_cell_volume 2161.4(2)
_computing_cell_refinement 'SAINT V8.34A (Bruker AXS Inc., 2013)'
_computing_data_collection
;
APEX2 v.2014.1-1 (Bruker AXS Inc., 2014)

;
_computing_data_reduction 'SAINT V8.34A (Bruker AXS Inc., 2013)'
_computing_molecular_graphics 'XP (Sheldrick, 2014)'
_computing_publication_material 'SHELXL-2014 (Sheldrick, 2014)'
_computing_structure_refinement 'SHELXL-2014/7 (Sheldrick, 2014)'
_computing_structure_solution 'SHELXL-2014 (Sheldrick, 2014)'
_diffrn_ambient_temperature 101.(2)
_diffrn_detector_area_resol_mean 10.4167
_diffrn_measured_fraction_theta_full 0.998
_diffrn_measured_fraction_theta_max 0.998
_diffrn_measurement_device_type 'Bruker D8 Venture PHOTON 100 CMOS'
_diffrn_measurement_method 'omega and phi scans'
_diffrn_radiation_monochromator 'MX mirror'
_diffrn_radiation_type 'Mo K\a'
_diffrn_radiation_wavelength 0.71073
_diffrn_reflns_av_R_equivalents 0.1125
_diffrn_reflns_av_unetI/netI 0.0823
_diffrn_reflns_limit_h_max 13
_diffrn_reflns_limit_h_min -13
_diffrn_reflns_limit_k_max 17
_diffrn_reflns_limit_k_min -17
_diffrn_reflns_limit_l_max 18
_diffrn_reflns_limit_l_min -17
_diffrn_reflns_number 35075
_diffrn_reflns_theta_full 25.03
_diffrn_reflns_theta_max 25.03
_diffrn_reflns_theta_min 2.53
_diffrn_source 'Mo ImS'
_diffrn_source_type 'micro focus tube'
_exptl_absorpt_coefficient_mu 0.286
_exptl_absorpt_correction_T_max 0.98
_exptl_absorpt_correction_T_min 0.92
_exptl_absorpt_correction_type multi-scan
_exptl_absorpt_process_details
;
Bruker AXS (2014). SADABS, Version 2014/2, Bruker AXS Inc., Madison, Wisconsin,
USA.
;
_exptl_crystal_colour colourless
_exptl_crystal_density_diffrn 1.489
_exptl_crystal_density_method 'not measured'
_exptl_crystal_description plate
_exptl_crystal_F_000 988
_exptl_crystal_size_max 0.201
_exptl_crystal_size_mid 0.094
_exptl_crystal_size_min 0.055
_refine_diff_density_max 0.354
_refine_diff_density_min -0.489
_refine_ls_extinction_method none
_refine_ls_goodness_of_fit_ref 1.008
_refine_ls_hydrogen_treatment constr
_refine_ls_matrix_type full
_refine_ls_number_parameters 577
_refine_ls_number_reflns 7630
_refine_ls_number_restraints 6
_refine_ls_restrained_S_all 1.008
_refine_ls_R_factor_all 0.0985
_refine_ls_R_factor_gt 0.0506
_refine_ls_shift/su_max 0.000
_refine_ls_shift/su_mean 0.000
_refine_ls_structure_factor_coef Fsqd
_refine_ls_weighting_details 'w=1/[\s^2^(Fo^2^)+(0.0348P)^2^+1.1540P] where P=(Fo^2^+2Fc^2^)/3'
_refine_ls_weighting_scheme calc
_refine_ls_wR_factor_gt 0.0866
_refine_ls_wR_factor_ref 0.1009
_reflns_number_gt 5018
_reflns_number_total 7630
_reflns_threshold_expression 'I > 2\s(I)'
_cod_data_source_file c7cc02214j2.cif
_cod_data_source_block erk8376
_cod_database_code 7119968

loop_
_space_group_symop_operation_xyz
'x, y, z'
'-x, -y, -z'

loop_
_atom_site_type_symbol
_atom_site_label
_atom_site_fract_x
_atom_site_fract_y
_atom_site_fract_z
_atom_site_U_iso_or_equiv
_atom_site_adp_type
_atom_site_calc_flag
_atom_site_refinement_flags_adp
_atom_site_refinement_flags_posn
_atom_site_occupancy
P P1 0.67785(8) 0.33804(6) 0.32653(5) 0.01011(18) Uani d . . 1
B B1 0.4105(3) 0.4013(3) 0.3923(2) 0.0117(7) Uani d . . 1
B B2 0.5645(3) 0.1941(3) 0.2990(2) 0.0128(8) Uani d . . 1
O O1 0.50311(19) 0.29382(14) 0.27444(13) 0.0116(4) Uani d . . 1
C C1 0.6355(3) 0.4210(2) 0.3942(2) 0.0138(7) Uani d . . 1
H H1A 0.6526 0.3801 0.4599 0.017 Uiso calc U R 1
H H1B 0.687 0.4744 0.3596 0.017 Uiso calc U R 1
C C2 0.4872(3) 0.4713(2) 0.4011(2) 0.0120(7) Uani d . . 1
H H2A 0.4764 0.5401 0.3485 0.014 Uiso calc U R 1
H H2B 0.4471 0.4808 0.464 0.014 Uiso calc U R 1
C C3 0.6878(3) 0.2038(2) 0.40669(19) 0.0125(7) Uani d . . 1
H H3A 0.7726 0.1744 0.4254 0.015 Uiso calc U R 1
H H3B 0.6175 0.1992 0.4667 0.015 Uiso calc U R 1
C C4 0.6744(3) 0.1408(2) 0.3565(2) 0.0144(7) Uani d . . 1
H H4A 0.6572 0.0739 0.4066 0.017 Uiso calc U R 1
H H4B 0.7589 0.1262 0.311 0.017 Uiso calc U R 1
C C5 0.5184(3) 0.3691(2) 0.30070(19) 0.0086(6) Uani d . . 1
H H5 0.5155 0.4341 0.2417 0.01 Uiso calc U R 1
C C11 0.8175(3) 0.3362(2) 0.22386(19) 0.0096(6) Uani d . . 1
C C12 0.9308(3) 0.2549(2) 0.24063(19) 0.0108(7) Uani d . . 1
C C13 0.9914(3) 0.2073(2) 0.17324(19) 0.0128(7) Uani d . . 1
H H13 1.0639 0.1504 0.1857 0.015 Uiso calc U R 1
C C14 0.9513(3) 0.2389(2) 0.08828(19) 0.0124(7) Uani d . . 1
C C15 0.8615(3) 0.3326(2) 0.06462(19) 0.0126(7) Uani d . . 1
H H15 0.843 0.3619 0.0023 0.015 Uiso calc U R 1
C C16 0.7967(3) 0.3862(2) 0.12716(19) 0.0105(6) Uani d . . 1
C C17 1.0059(3) 0.2262(2) 0.31841(19) 0.0134(7) Uani d . . 1
C C18 1.1379(3) 0.2573(2) 0.2593(2) 0.0170(7) Uani d . . 1
H H18A 1.1216 0.3316 0.2216 0.026 Uiso calc U R 1
H H18B 1.1836 0.22 0.2149 0.026 Uiso calc U R 1
H H18C 1.1917 0.2398 0.3039 0.026 Uiso calc U R 1
C C19 1.0364(3) 0.1097(2) 0.3795(2) 0.0188(7) Uani d . . 1
H H19A 1.0874 0.0961 0.4247 0.028 Uiso calc U R 1
H H19B 1.0867 0.0716 0.3363 0.028 Uiso calc U R 1
H H19C 0.9545 0.0874 0.4163 0.028 Uiso calc U R 1
C C20 0.9439(3) 0.2876(2) 0.3854(2) 0.0165(7) Uani d . . 1
H H20A 0.8653 0.2648 0.4314 0.025 Uiso calc U R 1
H H20B 0.9203 0.3611 0.3463 0.025 Uiso calc U R 1
H H20C 1.0064 0.2761 0.4215 0.025 Uiso calc U R 1
C C21 1.0151(3) 0.1782(2) 0.0204(2) 0.0160(7) Uani d . . 1
C C22 1.0509(4) 0.0626(2) 0.0780(2) 0.0353(10) Uani d . . 1
H H22A 0.9724 0.0398 0.1243 0.053 Uiso calc U R 1
H H22B 1.1155 0.0481 0.1135 0.053 Uiso calc U R 1
H H22C 1.0877 0.0257 0.0332 0.053 Uiso calc U R 1
C C23 1.1389(4) 0.2147(3) -0.0480(3) 0.0390(10) Uani d . . 1
H H23A 1.1799 0.1779 -0.093 0.059 Uiso calc U R 1
H H23B 1.2 0.2006 -0.0098 0.059 Uiso calc U R 1
H H23C 1.116 0.2889 -0.0851 0.059 Uiso calc U R 1
C C24 0.9225(4) 0.1970(3) -0.0405(2) 0.0294(9) Uani d . . 1
H H24A 0.9021 0.2704 -0.081 0.044 Uiso calc U R 1
H H24B 0.8418 0.176 0.0028 0.044 Uiso calc U R 1
H H24C 0.9647 0.1567 -0.0823 0.044 Uiso calc U R 1
C C25 0.7221(3) 0.4986(2) 0.08393(19) 0.0131(7) Uani d . . 1
C C26 0.8203(3) 0.5547(2) -0.0057(2) 0.0217(8) Uani d . . 1
H H26A 0.8936 0.5529 0.0152 0.033 Uiso calc U R 1
H H26B 0.7764 0.6264 -0.0368 0.033 Uiso calc U R 1
H H26C 0.8529 0.5201 -0.0523 0.033 Uiso calc U R 1
C C27 0.6071(3) 0.5064(2) 0.0475(2) 0.0197(7) Uani d . . 1
H H27A 0.6406 0.4796 -0.0049 0.03 Uiso calc U R 1
H H27B 0.5605 0.5787 0.0229 0.03 Uiso calc U R 1
H H27C 0.5473 0.466 0.1013 0.03 Uiso calc U R 1
C C28 0.6788(3) 0.5603(2) 0.1500(2) 0.0156(7) Uani d . . 1
H H28A 0.607 0.5361 0.2045 0.023 Uiso calc U R 1
H H28B 0.6494 0.6336 0.1125 0.023 Uiso calc U R 1
H H28C 0.7525 0.5506 0.175 0.023 Uiso calc U R 1
C C31 0.3738(3) 0.3019(2) 0.49288(19) 0.0104(6) Uani d U . 1
C C32 0.3983(3) 0.2732(2) 0.5829(2) 0.0144(7) Uani d . . 1
F F32 0.46974(17) 0.32330(13) 0.59353(11) 0.0213(4) Uani d . . 1
C C33 0.3544(3) 0.1962(2) 0.66675(19) 0.0162(7) Uani d . . 1
F F33 0.38342(18) 0.17507(14) 0.75095(11) 0.0266(5) Uani d . . 1
C C34 0.2816(3) 0.1409(2) 0.6651(2) 0.0196(7) Uani d . . 1
F F34 0.23567(18) 0.06600(13) 0.74688(12) 0.0301(5) Uani d . . 1
C C35 0.2537(3) 0.1636(2) 0.5788(2) 0.0168(7) Uani d . . 1
F F35 0.18001(18) 0.11178(13) 0.57507(12) 0.0262(5) Uani d . . 1
C C36 0.3000(3) 0.2417(2) 0.49677(19) 0.0138(7) Uani d . . 1
F F36 0.26574(16) 0.26045(12) 0.41530(11) 0.0176(4) Uani d . . 1
C C41 0.2703(3) 0.4732(2) 0.36430(19) 0.0099(6) Uani d . . 1
C C42 0.1812(3) 0.5285(2) 0.42144(19) 0.0131(7) Uani d . . 1
F F42 0.21154(16) 0.52216(13) 0.50061(11) 0.0183(4) Uani d . . 1
C C43 0.0605(3) 0.5897(2) 0.40629(19) 0.0126(7) Uani d . . 1
F F43 -0.01817(16) 0.64115(13) 0.46520(11) 0.0201(4) Uani d . . 1
C C44 0.0199(3) 0.5963(2) 0.3309(2) 0.0165(7) Uani d . . 1
F F44 -0.09825(17) 0.65430(13) 0.31451(12) 0.0244(4) Uani d . . 1
C C45 0.1020(3) 0.5427(2) 0.2727(2) 0.0142(7) Uani d . . 1
F F45 0.06167(17) 0.54727(13) 0.19923(12) 0.0238(4) Uani d . . 1
C C46 0.2230(3) 0.4851(2) 0.28868(19) 0.0116(7) Uani d . . 1
F F46 0.29727(16) 0.43873(12) 0.22465(11) 0.0172(4) Uani d . . 1
C C51 0.5150(3) 0.1354(2) 0.25987(19) 0.0114(6) Uani d . . 1
C C52 0.5196(3) 0.1668(2) 0.1625(2) 0.0169(7) Uani d . . 1
F F52 0.57608(19) 0.24555(13) 0.09658(11) 0.0268(5) Uani d . . 1
C C53 0.4686(3) 0.1220(2) 0.1277(2) 0.0206(8) Uani d . . 1
F F53 0.4747(2) 0.15550(15) 0.03243(12) 0.0392(6) Uani d . . 1
C C54 0.4105(3) 0.0417(2) 0.1921(2) 0.0201(7) Uani d . . 1
F F54 0.3598(2) -0.00364(14) 0.16004(13) 0.0341(5) Uani d . . 1
C C55 0.4029(3) 0.0077(2) 0.2897(2) 0.0158(7) Uani d . . 1
F F55 0.34514(18) -0.07090(13) 0.35309(12) 0.0247(4) Uani d . . 1
C C56 0.4543(3) 0.0544(2) 0.3214(2) 0.0139(7) Uani d . . 1
F F56 0.44411(17) 0.01963(13) 0.41840(11) 0.0232(4) Uani d . . 1
C C61 0.7058(4) 0.2355(3) 0.7154(3) 0.0380(10) Uani d . . 1
H H61A 0.6431 0.1948 0.7299 0.046 Uiso calc U R 1
H H61B 0.6862 0.3013 0.6608 0.046 Uiso calc U R 1
Cl Cl1 0.86413(11) 0.16759(8) 0.67996(8) 0.0510(3) Uani d . . 1
Cl Cl2 0.68382(11) 0.26205(9) 0.81855(7) 0.0529(3) Uani d . . 1

loop_
_atom_site_aniso_label
_atom_site_aniso_U_11
_atom_site_aniso_U_22
_atom_site_aniso_U_33
_atom_site_aniso_U_12
_atom_site_aniso_U_13
_atom_site_aniso_U_23
P1 0.0079(4) 0.0117(4) 0.0108(4) -0.0015(3) -0.0023(3) -0.0048(3)
B1 0.010(2) 0.0135(18) 0.0111(17) 0.0007(15) -0.0034(14) -0.0058(14)
B2 0.010(2) 0.0134(19) 0.0115(17) -0.0052(16) 0.0055(14) -0.0055(15)
O1 0.0123(12) 0.0114(11) 0.0144(10) -0.0021(9) -0.0033(9) -0.0078(9)
C1 0.0133(18) 0.0184(17) 0.0136(15) -0.0041(14) -0.0034(13) -0.0086(13)
C2 0.0108(17) 0.0141(16) 0.0134(15) -0.0009(14) -0.0027(12) -0.0085(13)
C3 0.0078(17) 0.0138(16) 0.0109(14) 0.0002(13) -0.0015(12) -0.0030(12)
C4 0.0133(18) 0.0106(16) 0.0160(15) -0.0037(14) -0.0003(13) -0.0038(13)
C5 0.0094(17) 0.0074(15) 0.0117(14) -0.0019(13) -0.0044(12) -0.0043(12)
C11 0.0102(17) 0.0104(15) 0.0118(14) -0.0045(13) -0.0018(12) -0.0060(12)
C12 0.0094(17) 0.0118(16) 0.0101(14) -0.0051(14) -0.0014(12) -0.0019(12)
C13 0.0103(17) 0.0122(16) 0.0151(15) -0.0016(14) -0.0027(13) -0.0053(13)
C14 0.0109(17) 0.0163(17) 0.0121(15) -0.0112(14) 0.0020(12) -0.0045(13)
C15 0.0137(18) 0.0160(17) 0.0097(14) -0.0060(14) -0.0035(12) -0.0036(13)
C16 0.0058(16) 0.0117(16) 0.0130(15) -0.0050(13) -0.0007(12) -0.0026(12)
C17 0.0104(18) 0.0163(17) 0.0133(15) 0.0016(14) -0.0035(13) -0.0081(13)
C18 0.0108(18) 0.0237(18) 0.0169(16) -0.0024(15) -0.0035(13) -0.0088(14)
C19 0.0141(19) 0.0193(18) 0.0167(16) 0.0020(15) -0.0075(13) -0.0030(14)
C20 0.0108(18) 0.0240(18) 0.0172(16) 0.0000(15) -0.0069(13) -0.0100(14)
C21 0.0186(19) 0.0139(17) 0.0174(16) -0.0030(15) -0.0014(13) -0.0100(13)
C22 0.060(3) 0.0181(19) 0.032(2) 0.0016(19) -0.0175(19) -0.0152(16)
C23 0.034(2) 0.057(3) 0.040(2) -0.022(2) 0.0159(18) -0.040(2)
C24 0.042(2) 0.024(2) 0.0323(19) -0.0004(18) -0.0161(17) -0.0190(16)
C25 0.0108(17) 0.0146(16) 0.0136(15) -0.0030(14) -0.0037(12) -0.0044(13)
C26 0.023(2) 0.0149(17) 0.0190(16) -0.0037(15) -0.0010(14) -0.0031(14)
C27 0.020(2) 0.0204(18) 0.0169(16) 0.0027(15) -0.0089(14) -0.0072(14)
C28 0.0153(19) 0.0112(16) 0.0202(16) -0.0034(14) -0.0041(13) -0.0055(13)
C31 0.0055(15) 0.0115(14) 0.0108(13) 0.0035(12) -0.0003(11) -0.0067(11)
C32 0.0071(17) 0.0157(17) 0.0175(16) 0.0036(14) -0.0005(13) -0.0102(14)
F32 0.0236(11) 0.0299(11) 0.0149(9) -0.0106(9) -0.0059(8) -0.0077(8)
C33 0.0142(18) 0.0196(18) 0.0109(15) 0.0045(15) -0.0042(13) -0.0077(13)
F33 0.0268(12) 0.0322(11) 0.0107(9) 0.0016(9) -0.0048(8) -0.0054(8)
C34 0.0152(19) 0.0118(17) 0.0166(17) 0.0019(15) 0.0028(14) -0.0012(14)
F34 0.0273(12) 0.0205(11) 0.0208(10) -0.0054(9) 0.0023(8) 0.0046(8)
C35 0.0082(17) 0.0108(16) 0.0278(18) -0.0013(14) -0.0015(14) -0.0068(14)
F35 0.0235(12) 0.0169(10) 0.0354(11) -0.0096(9) -0.0043(9) -0.0056(8)
C36 0.0121(18) 0.0143(17) 0.0135(15) 0.0020(14) -0.0047(13) -0.0065(13)
F36 0.0180(10) 0.0188(10) 0.0205(9) -0.0067(8) -0.0068(8) -0.0075(8)
C41 0.0089(17) 0.0062(15) 0.0121(14) -0.0011(13) -0.0020(12) -0.0020(12)
C42 0.0149(18) 0.0145(17) 0.0118(15) -0.0056(14) -0.0039(13) -0.0044(13)
F42 0.0139(10) 0.0267(10) 0.0194(9) -0.0009(8) -0.0038(7) -0.0157(8)
C43 0.0108(17) 0.0097(16) 0.0142(15) -0.0020(14) 0.0046(13) -0.0079(13)
F43 0.0134(10) 0.0212(10) 0.0259(9) 0.0015(8) 0.0000(8) -0.0164(8)
C44 0.0094(18) 0.0112(16) 0.0236(17) 0.0017(14) -0.0064(14) -0.0032(13)
F44 0.0118(11) 0.0271(11) 0.0301(10) 0.0090(9) -0.0090(8) -0.0140(8)
C45 0.0146(18) 0.0152(17) 0.0138(15) -0.0026(14) -0.0053(13) -0.0054(13)
F45 0.0209(11) 0.0294(11) 0.0234(10) 0.0041(9) -0.0143(8) -0.0124(8)
C46 0.0090(17) 0.0097(16) 0.0140(15) -0.0014(13) 0.0000(12) -0.0052(12)
F46 0.0124(10) 0.0225(10) 0.0189(9) 0.0047(8) -0.0053(7) -0.0148(8)
C51 0.0091(17) 0.0086(15) 0.0151(15) 0.0018(13) -0.0039(12) -0.0052(12)
C52 0.0175(19) 0.0132(17) 0.0175(16) -0.0056(15) -0.0019(13) -0.0038(13)
F52 0.0387(13) 0.0257(11) 0.0166(9) -0.0194(10) -0.0027(8) -0.0024(8)
C53 0.025(2) 0.0235(19) 0.0157(16) -0.0061(16) -0.0090(14) -0.0057(14)
F53 0.0648(16) 0.0455(13) 0.0170(10) -0.0278(12) -0.0130(10) -0.0058(9)
C54 0.023(2) 0.0181(18) 0.0291(18) -0.0034(16) -0.0125(15) -0.0134(15)
F54 0.0495(14) 0.0325(12) 0.0374(11) -0.0197(11) -0.0211(10) -0.0114(9)
C55 0.0118(18) 0.0111(16) 0.0229(17) -0.0026(14) -0.0042(13) -0.0050(13)
F55 0.0268(12) 0.0178(10) 0.0317(10) -0.0126(9) -0.0090(9) -0.0039(8)
C56 0.0115(18) 0.0116(16) 0.0156(15) 0.0012(14) -0.0038(13) -0.0051(13)
F56 0.0313(12) 0.0247(10) 0.0140(9) -0.0137(9) -0.0037(8) -0.0034(8)
C61 0.044(3) 0.022(2) 0.055(2) -0.0088(19) -0.032(2) -0.0045(18)
Cl1 0.0427(7) 0.0383(6) 0.0629(7) -0.0165(5) -0.0001(5) -0.0150(5)
Cl2 0.0559(8) 0.0614(7) 0.0399(6) -0.0193(6) -0.0097(5) -0.0145(5)

loop_
_atom_type_symbol
_atom_type_description
_atom_type_scat_dispersion_real
_atom_type_scat_dispersion_imag
_atom_type_scat_source
C C 0.0033 0.0016 'International Tables Vol C Tables 4.2.6.8 and 6.1.1.4'
H H 0.0000 0.0000 'International Tables Vol C Tables 4.2.6.8 and 6.1.1.4'
B B 0.0013 0.0007 'International Tables Vol C Tables 4.2.6.8 and 6.1.1.4'
O O 0.0106 0.0060 'International Tables Vol C Tables 4.2.6.8 and 6.1.1.4'
F F 0.0171 0.0103 'International Tables Vol C Tables 4.2.6.8 and 6.1.1.4'
P P 0.1023 0.0942 'International Tables Vol C Tables 4.2.6.8 and 6.1.1.4'
Cl Cl 0.1484 0.1585 'International Tables Vol C Tables 4.2.6.8 and 6.1.1.4'

loop_
_geom_angle_atom_site_label_1
_geom_angle_atom_site_label_2
_geom_angle_atom_site_label_3
_geom_angle
C3 P1 C11 104.90(13)
C3 P1 C1 111.63(13)
C11 P1 C1 124.61(13)
C3 P1 C5 99.66(13)
C11 P1 C5 115.22(12)
C1 P1 C5 98.26(13)
C2 B1 C41 109.6(2)
C2 B1 C31 115.3(2)
C41 B1 C31 105.8(2)
C2 B1 C5 99.5(2)
C41 B1 C5 112.4(2)
C31 B1 C5 114.4(2)
O1 B2 C4 124.9(3)
O1 B2 C51 111.7(3)
C4 B2 C51 123.4(3)
B2 O1 C5 127.3(2)
C2 C1 P1 105.62(18)
C2 C1 H1A 110.6
P1 C1 H1A 110.6
C2 C1 H1B 110.6
P1 C1 H1B 110.6
H1A C1 H1B 108.7
C1 C2 B1 112.4(2)
C1 C2 H2A 109.1
B1 C2 H2A 109.1
C1 C2 H2B 109.1
B1 C2 H2B 109.1
H2A C2 H2B 107.9
C4 C3 P1 110.99(18)
C4 C3 H3A 109.4
P1 C3 H3A 109.4
C4 C3 H3B 109.4
P1 C3 H3B 109.4
H3A C3 H3B 108.0
C3 C4 B2 115.1(2)
C3 C4 H4A 108.5
B2 C4 H4A 108.5
C3 C4 H4B 108.5
B2 C4 H4B 108.5
H4A C4 H4B 107.5
O1 C5 B1 120.5(2)
O1 C5 P1 113.33(18)
B1 C5 P1 104.69(18)
O1 C5 H5 105.8
B1 C5 H5 105.8
P1 C5 H5 105.8
C12 C11 C16 118.2(2)
C12 C11 P1 118.06(19)
C16 C11 P1 119.1(2)
C13 C12 C11 117.6(2)
C13 C12 C17 116.2(3)
C11 C12 C17 125.4(2)
C12 C13 C14 123.4(3)
C12 C13 H13 118.3
C14 C13 H13 118.3
C15 C14 C13 116.0(3)
C15 C14 C21 122.6(2)
C13 C14 C21 121.1(3)
C14 C15 C16 123.7(3)
C14 C15 H15 118.1
C16 C15 H15 118.1
C15 C16 C11 117.0(3)
C15 C16 C25 117.6(2)
C11 C16 C25 125.0(2)
C20 C17 C19 110.0(2)
C20 C17 C18 105.0(2)
C19 C17 C18 107.7(2)
C20 C17 C12 115.2(2)
C19 C17 C12 113.3(2)
C18 C17 C12 104.9(2)
C17 C18 H18A 109.5
C17 C18 H18B 109.5
H18A C18 H18B 109.5
C17 C18 H18C 109.5
H18A C18 H18C 109.5
H18B C18 H18C 109.5
C17 C19 H19A 109.5
C17 C19 H19B 109.5
H19A C19 H19B 109.5
C17 C19 H19C 109.5
H19A C19 H19C 109.5
H19B C19 H19C 109.5
C17 C20 H20A 109.5
C17 C20 H20B 109.5
H20A C20 H20B 109.5
C17 C20 H20C 109.5
H20A C20 H20C 109.5
H20B C20 H20C 109.5
C22 C21 C23 109.4(3)
C22 C21 C24 108.0(3)
C23 C21 C24 108.9(3)
C22 C21 C14 111.3(2)
C23 C21 C14 108.3(2)
C24 C21 C14 111.0(3)
C21 C22 H22A 109.5
C21 C22 H22B 109.5
H22A C22 H22B 109.5
C21 C22 H22C 109.5
H22A C22 H22C 109.5
H22B C22 H22C 109.5
C21 C23 H23A 109.5
C21 C23 H23B 109.5
H23A C23 H23B 109.5
C21 C23 H23C 109.5
H23A C23 H23C 109.5
H23B C23 H23C 109.5
C21 C24 H24A 109.5
C21 C24 H24B 109.5
H24A C24 H24B 109.5
C21 C24 H24C 109.5
H24A C24 H24C 109.5
H24B C24 H24C 109.5
C28 C25 C16 114.8(2)
C28 C25 C27 111.4(2)
C16 C25 C27 112.1(2)
C28 C25 C26 104.0(2)
C16 C25 C26 106.5(2)
C27 C25 C26 107.3(2)
C25 C26 H26A 109.5
C25 C26 H26B 109.5
H26A C26 H26B 109.5
C25 C26 H26C 109.5
H26A C26 H26C 109.5
H26B C26 H26C 109.5
C25 C27 H27A 109.5
C25 C27 H27B 109.5
H27A C27 H27B 109.5
C25 C27 H27C 109.5
H27A C27 H27C 109.5
H27B C27 H27C 109.5
C25 C28 H28A 109.5
C25 C28 H28B 109.5
H28A C28 H28B 109.5
C25 C28 H28C 109.5
H28A C28 H28C 109.5
H28B C28 H28C 109.5
C36 C31 C32 111.7(2)
C36 C31 B1 120.7(2)
C32 C31 B1 127.4(3)
F32 C32 C33 114.6(2)
F32 C32 C31 120.3(2)
C33 C32 C31 125.1(3)
F33 C33 C34 120.0(3)
F33 C33 C32 120.1(3)
C34 C33 C32 119.8(3)
F34 C34 C33 120.9(3)
F34 C34 C35 120.2(3)
C33 C34 C35 118.9(3)
F35 C35 C34 120.4(3)
F35 C35 C36 120.6(3)
C34 C35 C36 118.9(3)
F36 C36 C35 115.1(3)
F36 C36 C31 119.4(2)
C35 C36 C31 125.5(3)
C46 C41 C42 112.3(3)
C46 C41 B1 127.6(3)
C42 C41 B1 120.1(2)
F42 C42 C43 115.2(2)
F42 C42 C41 119.4(3)
C43 C42 C41 125.4(3)
F43 C43 C44 120.2(3)
F43 C43 C42 120.9(3)
C44 C43 C42 118.9(3)
F44 C44 C45 120.7(3)
F44 C44 C43 120.6(3)
C45 C44 C43 118.7(3)
F45 C45 C44 119.1(3)
F45 C45 C46 120.4(3)
C44 C45 C46 120.5(3)
F46 C46 C45 115.3(2)
F46 C46 C41 120.5(3)
C45 C46 C41 124.2(3)
C52 C51 C56 114.8(3)
C52 C51 B2 122.3(2)
C56 C51 B2 122.6(2)
F52 C52 C53 117.1(3)
F52 C52 C51 119.5(3)
C53 C52 C51 123.4(3)
F53 C53 C54 119.6(3)
F53 C53 C52 121.3(3)
C54 C53 C52 119.1(3)
F54 C54 C55 119.8(3)
F54 C54 C53 120.4(3)
C55 C54 C53 119.9(3)
F55 C55 C56 120.9(3)
F55 C55 C54 119.9(3)
C56 C55 C54 119.2(3)
F56 C56 C55 117.7(2)
F56 C56 C51 118.7(2)
C55 C56 C51 123.6(3)
Cl1 C61 Cl2 112.66(19)
Cl1 C61 H61A 109.1
Cl2 C61 H61A 109.1
Cl1 C61 H61B 109.1
Cl2 C61 H61B 109.1
H61A C61 H61B 107.8

loop_
_geom_bond_atom_site_label_1
_geom_bond_atom_site_label_2
_geom_bond_distance
P1 C3 1.815(3)
P1 C11 1.821(3)
P1 C1 1.822(3)
P1 C5 1.834(3)
B1 C2 1.643(4)
B1 C41 1.648(4)
B1 C31 1.658(4)
B1 C5 1.667(4)
B2 O1 1.339(4)
B2 C4 1.563(4)
B2 C51 1.591(4)
O1 C5 1.439(3)
C1 C2 1.557(4)
C1 H1A 0.99
C1 H1B 0.99
C2 H2A 0.99
C2 H2B 0.99
C3 C4 1.547(4)
C3 H3A 0.99
C3 H3B 0.99
C4 H4A 0.99
C4 H4B 0.99
C5 H5 1.0
C11 C12 1.425(4)
C11 C16 1.435(4)
C12 C13 1.390(4)
C12 C17 1.555(4)
C13 C14 1.394(4)
C13 H13 0.95
C14 C15 1.386(4)
C14 C21 1.537(4)
C15 C16 1.394(4)
C15 H15 0.95
C16 C25 1.540(4)
C17 C20 1.534(4)
C17 C19 1.543(4)
C17 C18 1.551(4)
C18 H18A 0.98
C18 H18B 0.98
C18 H18C 0.98
C19 H19A 0.98
C19 H19B 0.98
C19 H19C 0.98
C20 H20A 0.98
C20 H20B 0.98
C20 H20C 0.98
C21 C22 1.526(4)
C21 C23 1.531(4)
C21 C24 1.535(4)
C22 H22A 0.98
C22 H22B 0.98
C22 H22C 0.98
C23 H23A 0.98
C23 H23B 0.98
C23 H23C 0.98
C24 H24A 0.98
C24 H24B 0.98
C24 H24C 0.98
C25 C28 1.539(4)
C25 C27 1.543(4)
C25 C26 1.552(4)
C26 H26A 0.98
C26 H26B 0.98
C26 H26C 0.98
C27 H27A 0.98
C27 H27B 0.98
C27 H27C 0.98
C28 H28A 0.98
C28 H28B 0.98
C28 H28C 0.98
C31 C36 1.392(4)
C31 C32 1.392(4)
C32 F32 1.365(3)
C32 C33 1.375(4)
C33 F33 1.357(3)
C33 C34 1.363(4)
C34 F34 1.351(3)
C34 C35 1.375(4)
C35 F35 1.347(3)
C35 C36 1.380(4)
C36 F36 1.357(3)
C41 C46 1.393(4)
C41 C42 1.397(4)
C42 F42 1.367(3)
C42 C43 1.378(4)
C43 F43 1.351(3)
C43 C44 1.375(4)
C44 F44 1.349(3)
C44 C45 1.372(4)
C45 F45 1.358(3)
C45 C46 1.372(4)
C46 F46 1.352(3)
C51 C52 1.382(4)
C51 C56 1.388(4)
C52 F52 1.352(3)
C52 C53 1.379(4)
C53 F53 1.343(3)
C53 C54 1.373(4)
C54 F54 1.350(3)
C54 C55 1.373(4)
C55 F55 1.350(3)
C55 C56 1.369(4)
C56 F56 1.357(3)
C61 Cl1 1.747(4)
C61 Cl2 1.763(4)
C61 H61A 0.99
C61 H61B 0.99

loop_
_geom_torsion_atom_site_label_1
_geom_torsion_atom_site_label_2
_geom_torsion_atom_site_label_3
_geom_torsion_atom_site_label_4
_geom_torsion
C4 B2 O1 C5 -4.5(4)
C51 B2 O1 C5 177.1(2)
C3 P1 C1 C2 -101.0(2)
C11 P1 C1 C2 131.42(19)
C5 P1 C1 C2 2.9(2)
P1 C1 C2 B1 24.9(3)
C41 B1 C2 C1 -161.6(2)
C31 B1 C2 C1 79.2(3)
C5 B1 C2 C1 -43.5(3)
C11 P1 C3 C4 -62.7(2)
C1 P1 C3 C4 159.75(19)
C5 P1 C3 C4 56.8(2)
P1 C3 C4 B2 -43.7(3)
O1 B2 C4 C3 14.3(4)
C51 B2 C4 C3 -167.5(2)
B2 O1 C5 B1 -99.5(3)
B2 O1 C5 P1 25.5(3)
C2 B1 C5 O1 171.0(2)
C41 B1 C5 O1 -73.1(3)
C31 B1 C5 O1 47.5(3)
C2 B1 C5 P1 42.0(2)
C41 B1 C5 P1 157.89(19)
C31 B1 C5 P1 -81.5(2)
C3 P1 C5 O1 -47.6(2)
C11 P1 C5 O1 64.0(2)
C1 P1 C5 O1 -161.34(19)
C3 P1 C5 B1 85.53(19)
C11 P1 C5 B1 -162.85(17)
C1 P1 C5 B1 -28.2(2)
C3 P1 C11 C12 -29.0(2)
C1 P1 C11 C12 101.3(2)
C5 P1 C11 C12 -137.5(2)
C3 P1 C11 C16 126.5(2)
C1 P1 C11 C16 -103.2(2)
C5 P1 C11 C16 18.0(3)
C16 C11 C12 C13 -19.8(4)
P1 C11 C12 C13 135.9(2)
C16 C11 C12 C17 149.8(3)
P1 C11 C12 C17 -54.5(3)
C11 C12 C13 C14 3.8(4)
C17 C12 C13 C14 -166.8(3)
C12 C13 C14 C15 11.1(4)
C12 C13 C14 C21 -175.1(3)
C13 C14 C15 C16 -10.2(4)
C21 C14 C15 C16 176.1(3)
C14 C15 C16 C11 -5.4(4)
C14 C15 C16 C25 167.6(3)
C12 C11 C16 C15 20.5(4)
P1 C11 C16 C15 -134.9(2)
C12 C11 C16 C25 -151.8(3)
P1 C11 C16 C25 52.7(3)
C13 C12 C17 C20 174.1(2)
C11 C12 C17 C20 4.4(4)
C13 C12 C17 C19 -57.9(3)
C11 C12 C17 C19 132.3(3)
C13 C12 C17 C18 59.2(3)
C11 C12 C17 C18 -110.5(3)
C15 C14 C21 C22 -151.1(3)
C13 C14 C21 C22 35.6(4)
C15 C14 C21 C23 88.7(3)
C13 C14 C21 C23 -84.6(3)
C15 C14 C21 C24 -30.8(4)
C13 C14 C21 C24 155.9(3)
C15 C16 C25 C28 -167.2(2)
C11 C16 C25 C28 5.1(4)
C15 C16 C25 C27 64.4(3)
C11 C16 C25 C27 -123.2(3)
C15 C16 C25 C26 -52.7(3)
C11 C16 C25 C26 119.6(3)
C2 B1 C31 C36 175.0(3)
C41 B1 C31 C36 53.6(3)
C5 B1 C31 C36 -70.6(3)
C2 B1 C31 C32 1.5(4)
C41 B1 C31 C32 -119.9(3)
C5 B1 C31 C32 115.9(3)
C36 C31 C32 F32 179.8(2)
B1 C31 C32 F32 -6.2(4)
C36 C31 C32 C33 -0.9(4)
B1 C31 C32 C33 173.1(3)
F32 C32 C33 F33 -0.3(4)
C31 C32 C33 F33 -179.6(3)
F32 C32 C33 C34 179.8(3)
C31 C32 C33 C34 0.5(5)
F33 C33 C34 F34 1.1(4)
C32 C33 C34 F34 -179.0(3)
F33 C33 C34 C35 -179.9(3)
C32 C33 C34 C35 0.1(5)
F34 C34 C35 F35 0.3(4)
C33 C34 C35 F35 -178.8(3)
F34 C34 C35 C36 179.0(3)
C33 C34 C35 C36 -0.1(5)
F35 C35 C36 F36 0.0(4)
C34 C35 C36 F36 -178.7(3)
F35 C35 C36 C31 178.2(3)
C34 C35 C36 C31 -0.4(5)
C32 C31 C36 F36 179.1(2)
B1 C31 C36 F36 4.6(4)
C32 C31 C36 C35 0.9(4)
B1 C31 C36 C35 -173.6(3)
C2 B1 C41 C46 128.1(3)
C31 B1 C41 C46 -107.0(3)
C5 B1 C41 C46 18.4(4)
C2 B1 C41 C42 -54.2(3)
C31 B1 C41 C42 70.8(3)
C5 B1 C41 C42 -163.8(2)
C46 C41 C42 F42 177.9(2)
B1 C41 C42 F42 -0.2(4)
C46 C41 C42 C43 -0.8(4)
B1 C41 C42 C43 -178.9(3)
F42 C42 C43 F43 2.0(4)
C41 C42 C43 F43 -179.3(2)
F42 C42 C43 C44 -176.9(2)
C41 C42 C43 C44 1.9(4)
F43 C43 C44 F44 0.3(4)
C42 C43 C44 F44 179.2(2)
F43 C43 C44 C45 -179.8(2)
C42 C43 C44 C45 -0.9(4)
F44 C44 C45 F45 -1.3(4)
C43 C44 C45 F45 178.8(2)
F44 C44 C45 C46 178.9(2)
C43 C44 C45 C46 -1.0(4)
F45 C45 C46 F46 2.6(4)
C44 C45 C46 F46 -177.7(2)
F45 C45 C46 C41 -177.6(3)
C44 C45 C46 C41 2.1(5)
C42 C41 C46 F46 178.6(2)
B1 C41 C46 F46 -3.5(4)
C42 C41 C46 C45 -1.2(4)
B1 C41 C46 C45 176.7(3)
O1 B2 C51 C52 56.7(4)
C4 B2 C51 C52 -121.7(3)
O1 B2 C51 C56 -117.9(3)
C4 B2 C51 C56 63.7(4)
C56 C51 C52 F52 179.6(3)
B2 C51 C52 F52 4.6(4)
C56 C51 C52 C53 0.0(5)
B2 C51 C52 C53 -175.1(3)
F52 C52 C53 F53 -0.1(5)
C51 C52 C53 F53 179.6(3)
F52 C52 C53 C54 179.9(3)
C51 C52 C53 C54 -0.4(5)
F53 C53 C54 F54 0.1(5)
C52 C53 C54 F54 -179.9(3)
F53 C53 C54 C55 -179.4(3)
C52 C53 C54 C55 0.5(5)
F54 C54 C55 F55 0.1(5)
C53 C54 C55 F55 179.7(3)
F54 C54 C55 C56 -179.8(3)
C53 C54 C55 C56 -0.3(5)
F55 C55 C56 F56 -0.6(4)
C54 C55 C56 F56 179.4(3)
F55 C55 C56 C51 179.9(3)
C54 C55 C56 C51 -0.1(5)
C52 C51 C56 F56 -179.2(3)
B2 C51 C56 F56 -4.2(4)
C52 C51 C56 C55 0.3(4)
B2 C51 C56 C55 175.3(3)
